data_2310700
loop_
_publ_author_name
'Wunderlich, J.A.'

_publ_section_title
;
 Structures cristallines des hydrates de la soude. III. La structure
 cristalline de Na O H H2 O
;
_journal_name_full 'Acta Crystallographica (1,1948-23,1967)'
_journal_page_first 462
_journal_page_last 463
_journal_volume 10
_journal_year 1957
_chemical_formula_sum 'H3 Na O2'
_chemical_name_systematic 'Na (O H) (H2 O)'
_space_group_IT_number 61
_symmetry_space_group_name_Hall '-P 2bc 2ac'
_symmetry_space_group_name_H-M 'P c a b'
_cell_angle_alpha 90
_cell_angle_beta 90
_cell_angle_gamma 90
_cell_formula_units_Z 8
_cell_length_a 6.21
_cell_length_b 11.72
_cell_length_c 6.05
_cell_volume 440.326
_citation_journal_id_ASTM ACCRA9
_cod_data_source_file Wunderlich_ACCRA9_1957_242.cif
_cod_data_source_block H3Na1O2
_cod_original_cell_volume 440.3263
_cod_original_sg_symbol_Hall '-P 2ac 2ab (z,y,-x)'
_cod_original_formula_sum 'H3 Na1 O2'
_cod_database_code 2310700

loop_
_symmetry_equiv_pos_as_xyz
x,y,z
x+1/2,-y,-z+1/2
-x,-y+1/2,z+1/2
-x+1/2,y+1/2,-z
-x,-y,-z
-x-1/2,y,z-1/2
x,y-1/2,-z-1/2
x-1/2,-y-1/2,z

loop_
_atom_site_label
_atom_site_type_symbol
_atom_site_fract_x
_atom_site_fract_y
_atom_site_fract_z
_atom_site_occupancy
_atom_site_U_iso_or_equiv
Na1 Na+1 0.136 0.053 0.214 1 0.0
O2 O-2 0.04 0.126 0.858 1 0.0
O1 O-2 0.123 0.383 0.956 1 0.0
